data_4318874
loop_
_publ_author_name
'Tsukasa Matsuo'
'Hiroyuki Kawaguchi'

_publ_contact_author_address
;
    Coordination Chemistry Laboratories, Institute of Molecular Science
    Myodaiji, Okazaki 444-8585, Japan
;
_publ_contact_author_email ' hkawa@ims.ac.jp '
_publ_contact_author_fax ' +81-564-55-7290 '
_publ_contact_author_name ' Kawaguchi Hiroyuki'
_publ_section_title
;
 Synthesis and Structures of Niobium(V) Complexes Stabilized by
 Linear-Linked Aryloxide Trimers
;
_journal_name_full 'Inorganic Chemistry'
_journal_page_first 6090
_journal_page_last 6098
_journal_paper_doi 10.1021/ic025882c
_journal_volume 41
_journal_year 2002
_chemical_formula_moiety 'C68 H94 Nb2 O8 '
_chemical_formula_sum 'C68 H94 Nb2 O8'
_chemical_formula_weight 1225.30
_space_group_IT_number 14
_symmetry_cell_setting monoclinic
_symmetry_Int_Tables_number 14
_symmetry_space_group_name_Hall '-P 2yn'
_symmetry_space_group_name_H-M 'P 1 21/n 1'
_cell_angle_alpha 90
_cell_angle_beta 91.094(4)
_cell_angle_gamma 90
_cell_formula_units_Z 2
_cell_length_a 11.840(4)
_cell_length_b 15.601(5)
_cell_length_c 17.967(7)
_cell_measurement_reflns_used 11852
_cell_measurement_temperature 173.2
_cell_measurement_theta_max 13.7
_cell_measurement_theta_min 1.6
_cell_volume 3318(2)
_computing_cell_refinement CrystalClear
_computing_data_collection CrystalClear
_computing_data_reduction CrystalStructure
_computing_publication_material 'CrystalStructure Ver. 2.00'
_computing_structure_refinement CRYSTALS
_computing_structure_solution SHELXS97
_diffrn_measurement_device_type 'Rigaku/MSC Mercury CCD'
_diffrn_measurement_method \w
_diffrn_radiation_type 'Mo K\a'
_diffrn_radiation_wavelength 0.7107
_diffrn_reflns_av_R_equivalents 0.034
_diffrn_reflns_limit_h_max 14
_diffrn_reflns_limit_h_min -15
_diffrn_reflns_limit_k_max 20
_diffrn_reflns_limit_k_min -16
_diffrn_reflns_limit_l_max 23
_diffrn_reflns_limit_l_min -23
_diffrn_reflns_number 24368
_exptl_absorpt_coefficient_mu 0.395
_exptl_absorpt_correction_T_max 0.924
_exptl_absorpt_correction_T_min 0.802
_exptl_absorpt_correction_type none
_exptl_crystal_colour yellow
_exptl_crystal_density_diffrn 1.226
_exptl_crystal_density_method 'not measured'
_exptl_crystal_description prism
_exptl_crystal_size_max 0.300
_exptl_crystal_size_mid 0.200
_exptl_crystal_size_min 0.200
_refine_diff_density_max 0.61
_refine_diff_density_min -0.59
_refine_ls_extinction_method none
_refine_ls_goodness_of_fit_ref 1.040
_refine_ls_hydrogen_treatment refall
_refine_ls_number_parameters 399
_refine_ls_number_reflns 7504
_refine_ls_R_factor_gt 0.0360
_refine_ls_shift/su_max 0.0000
_refine_ls_structure_factor_coef Fsqd
_refine_ls_weighting_details 'w = 1/[\s^2^(Fo^2^) + (0.05000(Max(Fo^2^,0) + 2Fc^2^)/3)^2^]'
_refine_ls_weighting_scheme calc
_refine_ls_wR_factor_ref 0.0920
_reflns_number_gt 5830
_reflns_number_total 0
_reflns_threshold_expression F^2^>2.0\s(F^2^)
_cod_data_source_file ic025882c_s1_6.cif
_cod_data_source_block '_[Nb(Me-L)Me2]2'
_cod_original_formula_sum 'C68 H94 Nb2 O8 '
_cod_database_code 4318874

loop_
_symmetry_equiv_pos_as_xyz
x,y,z
1/2-x,1/2+y,1/2-z
-x,-y,-z
1/2+x,1/2-y,1/2+z

loop_
_atom_site_label
_atom_site_type_symbol
_atom_site_fract_x
_atom_site_fract_y
_atom_site_fract_z
_atom_site_U_iso_or_equiv
_atom_site_adp_type
_atom_site_occupancy
_atom_site_calc_flag
_atom_site_refinement_flags
_atom_site_disorder_assembly
_atom_site_disorder_group
Nb(1) Nb 0.38401(2) -0.01870(1) 0.56601(1) 0.01875(5) Uani 1.00 d . . .
O(1) O 0.3120(1) 0.0854(1) 0.53796(9) 0.0229(4) Uani 1.00 d . . .
O(2) O 0.5386(1) 0.03857(9) 0.55040(8) 0.0203(4) Uani 1.00 d . . .
O(3) O 0.4553(1) -0.1126(1) 0.61336(9) 0.0263(4) Uani 1.00 d . . .
O(4) O 0.8818(4) -0.0489(2) 0.8779(2) 0.115(1) Uani 1.00 d . . .
C(1) C 0.2685(2) 0.1634(1) 0.5551(1) 0.0229(6) Uani 1.00 d . . .
C(2) C 0.1513(2) 0.1737(2) 0.5547(1) 0.0267(6) Uani 1.00 d . . .
C(3) C 0.1100(2) 0.2543(2) 0.5732(1) 0.0331(7) Uani 1.00 d . . .
C(4) C 0.1802(2) 0.3222(2) 0.5925(1) 0.0349(7) Uani 1.00 d . . .
C(5) C 0.2961(2) 0.3092(2) 0.5914(1) 0.0319(7) Uani 1.00 d . . .
C(6) C 0.3422(2) 0.2299(2) 0.5725(1) 0.0252(6) Uani 1.00 d . . .
C(7) C 0.4682(2) 0.2157(1) 0.5690(1) 0.0246(6) Uani 1.00 d . . .
C(8) C 0.5575(2) 0.0776(1) 0.6188(1) 0.0207(5) Uani 1.00 d . . .
C(9) C 0.5172(2) 0.1603(1) 0.6314(1) 0.0230(6) Uani 1.00 d . . .
C(10) C 0.5250(2) 0.1932(2) 0.7037(1) 0.0260(6) Uani 1.00 d . . .
C(11) C 0.5729(2) 0.1473(2) 0.7628(1) 0.0274(6) Uani 1.00 d . . .
C(12) C 0.6175(2) 0.0664(2) 0.7468(1) 0.0269(6) Uani 1.00 d . . .
C(13) C 0.6125(2) 0.0305(1) 0.6761(1) 0.0228(6) Uani 1.00 d . . .
C(14) C 0.6675(2) -0.0551(2) 0.6614(1) 0.0254(6) Uani 1.00 d . . .
C(15) C 0.5037(2) -0.1565(2) 0.6714(1) 0.0270(6) Uani 1.00 d . . .
C(16) C 0.6095(2) -0.1304(2) 0.6976(1) 0.0262(6) Uani 1.00 d . . .
C(17) C 0.6597(2) -0.1763(2) 0.7559(1) 0.0322(7) Uani 1.00 d . . .
C(18) C 0.6075(2) -0.2479(2) 0.7863(1) 0.0369(7) Uani 1.00 d . . .
C(19) C 0.5023(3) -0.2715(2) 0.7590(2) 0.0385(7) Uani 1.00 d . . .
C(20) C 0.4470(2) -0.2271(2) 0.7014(2) 0.0344(7) Uani 1.00 d . . .
C(21) C 0.0751(2) 0.1001(2) 0.5344(2) 0.0402(8) Uani 1.00 d . . .
C(22) C 0.1312(3) 0.4080(2) 0.6133(2) 0.0538(10) Uani 1.00 d . . .
C(23) C 0.5769(2) 0.1807(2) 0.8433(1) 0.0354(7) Uani 1.00 d . . .
C(24) C 0.5393(3) 0.2740(2) 0.8480(2) 0.0584(10) Uani 1.00 d . . .
C(25) C 0.6976(3) 0.1750(2) 0.8756(2) 0.0477(9) Uani 1.00 d . . .
C(26) C 0.4990(3) 0.1254(2) 0.8901(2) 0.062(1) Uani 1.00 d . . .
C(27) C 0.6658(3) -0.2993(2) 0.8470(2) 0.0561(10) Uani 1.00 d . . .
C(28) C 0.3326(3) -0.2531(2) 0.6725(2) 0.060(1) Uani 1.00 d . . .
C(29) C 0.2617(2) -0.0982(2) 0.5085(1) 0.0295(6) Uani 1.00 d . . .
C(30) C 0.3018(3) 0.0009(2) 0.6728(1) 0.0384(7) Uani 1.00 d . . .
C(31) C 0.9632(5) 0.0058(3) 0.8514(3) 0.097(2) Uani 1.00 d . . .
C(32) C 1.0025(5) -0.0135(3) 0.7787(3) 0.115(2) Uani 1.00 d . . .
C(33) C 0.8457(6) -0.0427(4) 0.9485(3) 0.113(2) Uani 1.00 d . . .
C(34) C 0.7613(7) -0.0984(4) 0.9715(4) 0.197(4) Uani 1.00 d . . .
H(1) H 0.2117(2) -0.0625(2) 0.4783(1) 0.036(1) Uiso 1.00 calc . . .
H(2) H 0.3005(2) -0.1384(2) 0.4767(1) 0.036(1) Uiso 1.00 calc . . .
H(3) H 0.2178(2) -0.1294(2) 0.5446(1) 0.036(1) Uiso 1.00 calc . . .
H(4) H 0.3272(3) 0.0547(2) 0.6944(1) 0.045(1) Uiso 1.00 calc . . .
H(5) H 0.2205(3) 0.0025(2) 0.6650(1) 0.045(1) Uiso 1.00 calc . . .
H(6) H 0.3213(3) -0.0458(2) 0.7063(1) 0.045(1) Uiso 1.00 calc . . .
H(7) H 0.0289(2) 0.2633(2) 0.5720(1) 0.039(1) Uiso 1.00 calc . . .
H(8) H 0.3463(2) 0.3563(2) 0.6044(1) 0.037(1) Uiso 1.00 calc . . .
H(9) H 0.4842(2) 0.1883(1) 0.5219(1) 0.029(1) Uiso 1.00 calc . . .
H(10) H 0.5052(2) 0.2712(1) 0.5711(1) 0.029(1) Uiso 1.00 calc . . .
H(11) H 0.4955(2) 0.2501(2) 0.7131(1) 0.031(1) Uiso 1.00 calc . . .
H(12) H 0.6538(2) 0.0341(2) 0.7868(1) 0.032(1) Uiso 1.00 calc . . .
H(13) H 0.6671(2) -0.0646(2) 0.6080(1) 0.030(1) Uiso 1.00 calc . . .
H(14) H 0.7449(2) -0.0529(2) 0.6800(1) 0.030(1) Uiso 1.00 calc . . .
H(15) H 0.7327(2) -0.1580(2) 0.7757(1) 0.037(1) Uiso 1.00 calc . . .
H(16) H 0.4654(3) -0.3210(2) 0.7804(2) 0.045(1) Uiso 1.00 calc . . .
H(17) H -0.0031(2) 0.1180(2) 0.5371(2) 0.046(1) Uiso 1.00 calc . . .
H(18) H 0.0908(2) 0.0812(2) 0.4843(2) 0.046(1) Uiso 1.00 calc . . .
H(19) H 0.0888(2) 0.0533(2) 0.5690(2) 0.046(1) Uiso 1.00 calc . . .
H(20) H 0.1924(3) 0.4471(2) 0.6255(2) 0.063(1) Uiso 1.00 calc . . .
H(21) H 0.0870(3) 0.4307(2) 0.5717(2) 0.064(1) Uiso 1.00 calc . . .
H(22) H 0.0832(3) 0.4014(2) 0.6561(2) 0.063(1) Uiso 1.00 calc . . .
H(23) H 0.5413(3) 0.2931(2) 0.8994(2) 0.065(1) Uiso 1.00 calc . . .
H(24) H 0.5894(3) 0.3094(2) 0.8190(2) 0.065(1) Uiso 1.00 calc . . .
H(25) H 0.4628(3) 0.2790(2) 0.8281(2) 0.065(1) Uiso 1.00 calc . . .
H(26) H 0.7236(3) 0.1161(2) 0.8732(2) 0.054(1) Uiso 1.00 calc . . .
H(27) H 0.7469(3) 0.2112(2) 0.8466(2) 0.054(1) Uiso 1.00 calc . . .
H(28) H 0.6989(3) 0.1940(2) 0.9270(2) 0.054(1) Uiso 1.00 calc . . .
H(29) H 0.4998(3) 0.1456(2) 0.9411(2) 0.070(2) Uiso 1.00 calc . . .
H(30) H 0.4226(3) 0.1283(2) 0.8698(2) 0.071(2) Uiso 1.00 calc . . .
H(31) H 0.5253(3) 0.0666(2) 0.8888(2) 0.071(2) Uiso 1.00 calc . . .
H(32) H 0.6195(3) -0.3005(2) 0.8910(2) 0.066(1) Uiso 1.00 calc . . .
H(33) H 0.6773(3) -0.3573(2) 0.8293(2) 0.066(1) Uiso 1.00 calc . . .
H(34) H 0.7383(3) -0.2735(2) 0.8594(2) 0.066(1) Uiso 1.00 calc . . .
H(35) H 0.2794(3) -0.2503(2) 0.7128(2) 0.071(2) Uiso 1.00 calc . . .
H(36) H 0.3086(3) -0.2146(2) 0.6329(2) 0.071(2) Uiso 1.00 calc . . .
H(37) H 0.3354(3) -0.3113(2) 0.6534(2) 0.071(2) Uiso 1.00 calc . . .
H(38) H 0.9326(5) 0.0635(3) 0.8507(3) 0.113(2) Uiso 1.00 calc . . .
H(39) H 1.0280(5) 0.0035(3) 0.8851(3) 0.113(2) Uiso 1.00 calc . . .
H(40) H 1.0353(5) -0.0705(3) 0.7788(3) 0.135(3) Uiso 1.00 calc . . .
H(41) H 0.9384(5) -0.0118(3) 0.7443(3) 0.135(3) Uiso 1.00 calc . . .
H(42) H 1.0587(5) 0.0278(3) 0.7635(3) 0.135(3) Uiso 1.00 calc . . .
H(43) H 0.9103(6) -0.0531(4) 0.9812(3) 0.133(2) Uiso 1.00 calc . . .
H(44) H 0.8189(6) 0.0154(4) 0.9556(3) 0.133(2) Uiso 1.00 calc . . .
H(45) H 0.7416(7) -0.0874(4) 1.0228(4) 0.225(5) Uiso 1.00 calc . . .
H(46) H 0.6955(7) -0.0895(4) 0.9395(4) 0.225(5) Uiso 1.00 calc . . .
H(47) H 0.7870(7) -0.1572(4) 0.9668(4) 0.225(5) Uiso 1.00 calc . . .

loop_
_atom_site_aniso_label
_atom_site_aniso_U_11
_atom_site_aniso_U_22
_atom_site_aniso_U_33
_atom_site_aniso_U_12
_atom_site_aniso_U_13
_atom_site_aniso_U_23
Nb(1) 0.0199(1) 0.0202(1) 0.0159(1) -0.00042(8) -0.00274(7) -0.00064(8)
O(1) 0.0205(8) 0.0239(8) 0.0242(8) 0.0016(7) -0.0023(6) -0.0017(6)
O(2) 0.0200(8) 0.0252(8) 0.0140(7) -0.0005(6) -0.0029(6) -0.0041(6)
O(3) 0.0292(9) 0.0252(8) 0.0243(9) -0.0010(7) -0.0066(7) 0.0024(7)
O(4) 0.157(3) 0.076(2) 0.096(3) -0.028(2) 0.037(2) -0.014(2)
C(1) 0.027(1) 0.023(1) 0.018(1) 0.0045(9) -0.0009(9) 0.0021(9)
C(2) 0.027(1) 0.029(1) 0.023(1) 0.0041(10) 0.0024(10) 0.003(1)
C(3) 0.032(1) 0.039(1) 0.027(1) 0.013(1) 0.004(1) 0.005(1)
C(4) 0.045(2) 0.033(1) 0.025(1) 0.012(1) 0.007(1) 0.002(1)
C(5) 0.042(2) 0.025(1) 0.026(1) 0.0023(10) -0.001(1) -0.002(1)
C(6) 0.029(1) 0.027(1) 0.018(1) 0.0030(9) -0.0010(9) 0.0021(10)
C(7) 0.028(1) 0.021(1) 0.024(1) -0.0023(9) -0.0008(10) -0.0016(9)
C(8) 0.019(1) 0.025(1) 0.017(1) -0.0046(9) -0.0012(8) -0.0042(9)
C(9) 0.022(1) 0.025(1) 0.022(1) -0.0038(9) -0.0011(9) -0.0007(9)
C(10) 0.028(1) 0.024(1) 0.026(1) -0.0058(10) 0.0001(10) -0.0062(10)
C(11) 0.029(1) 0.033(1) 0.018(1) -0.0095(10) -0.0020(9) -0.005(1)
C(12) 0.027(1) 0.033(1) 0.019(1) -0.0052(10) -0.0069(9) 0.001(1)
C(13) 0.020(1) 0.028(1) 0.020(1) -0.0025(9) -0.0034(8) -0.0020(9)
C(14) 0.022(1) 0.031(1) 0.021(1) 0.0055(10) -0.0041(9) -0.0007(10)
C(15) 0.034(1) 0.024(1) 0.022(1) 0.0067(9) -0.0011(10) 0.002(1)
C(16) 0.030(1) 0.028(1) 0.020(1) 0.0098(9) 0.0004(9) -0.001(1)
C(17) 0.031(1) 0.040(1) 0.023(1) 0.014(1) 0.001(1) 0.003(1)
C(18) 0.041(2) 0.042(2) 0.025(1) 0.019(1) 0.006(1) 0.010(1)
C(19) 0.050(2) 0.032(1) 0.031(1) 0.011(1) 0.006(1) 0.010(1)
C(20) 0.042(2) 0.026(1) 0.032(1) 0.003(1) -0.001(1) 0.005(1)
C(21) 0.022(1) 0.042(2) 0.051(2) 0.002(1) 0.000(1) 0.005(1)
C(22) 0.065(2) 0.039(2) 0.055(2) 0.023(1) 0.006(2) -0.008(2)
C(23) 0.045(2) 0.037(1) 0.019(1) -0.012(1) 0.000(1) -0.008(1)
C(24) 0.082(3) 0.049(2) 0.032(2) 0.000(1) -0.005(2) -0.023(2)
C(25) 0.057(2) 0.056(2) 0.023(1) -0.016(1) -0.008(1) -0.009(2)
C(26) 0.071(2) 0.077(2) 0.029(2) -0.037(2) 0.015(2) -0.015(2)
C(27) 0.046(2) 0.072(2) 0.046(2) 0.026(2) 0.006(1) 0.030(2)
C(28) 0.066(2) 0.044(2) 0.067(2) -0.021(2) -0.015(2) 0.021(2)
C(29) 0.026(1) 0.033(1) 0.029(1) -0.007(1) -0.001(1) -0.003(1)
C(30) 0.042(2) 0.047(2) 0.023(1) 0.002(1) 0.006(1) 0.001(1)
C(31) 0.091(4) 0.065(3) 0.126(5) -0.001(3) 0.013(3) -0.006(3)
C(32) 0.133(5) 0.079(3) 0.126(5) -0.018(3) 0.036(4) 0.006(3)
C(33) 0.145(5) 0.100(4) 0.087(4) 0.030(3) 0.019(4) 0.001(4)
C(34) 0.271(10) 0.129(6) 0.164(7) -0.045(5) 0.132(7) -0.004(6)

loop_
_atom_type_symbol
_atom_type_description
_atom_type_scat_dispersion_real
_atom_type_scat_dispersion_imag
_atom_type_scat_source
C C 0.003 0.002
;International Tables for Crystallography
(1992, Vol. C, Tables 4.2.6.8 and 6.1.1.1)
;
H H 0.000 0.000
;International Tables for Crystallography
(1992, Vol. C, Table 6.1.1.2)
;
O O 0.011 0.006
;International Tables for Crystallography
(1992, Vol. C, Tables 4.2.6.8 and 6.1.1.1)
;
Nb Nb -2.073 0.621
;International Tables for Crystallography
(1992, Vol. C, Tables 4.2.6.8 and 6.1.1.1)
;

loop_
_geom_angle_atom_site_label_1
_geom_angle_atom_site_label_2
_geom_angle_atom_site_label_3
_geom_angle
_geom_angle_site_symmetry_1
_geom_angle_site_symmetry_2
_geom_angle_site_symmetry_3
_geom_angle_publ_flag
O(1) Nb(1) O(2) 89.35(6) . . . yes
O(1) Nb(1) O(2) 93.34(6) . . 2_656 yes
O(1) Nb(1) O(3) 168.42(7) . . . yes
O(1) Nb(1) C(29) 94.04(8) . . . yes
O(1) Nb(1) C(30) 84.74(9) . . . yes
O(2) Nb(1) O(2) 64.41(6) . . 2_656 yes
O(2) Nb(1) O(3) 90.42(7) . . . yes
O(2) Nb(1) C(29) 140.77(8) . . . yes
O(2) Nb(1) C(30) 118.02(9) . . . yes
O(2) Nb(1) O(3) 97.00(6) 2_656 . . yes
O(2) Nb(1) C(29) 76.37(8) 2_656 . . yes
O(2) Nb(1) C(30) 176.82(8) 2_656 . . yes
O(3) Nb(1) C(29) 93.46(8) . . . yes
O(3) Nb(1) C(30) 85.16(9) . . . yes
C(29) Nb(1) C(30) 101.2(1) . . . yes
Nb(1) O(1) C(1) 151.2(1) . . . yes
Nb(1) O(2) Nb(1) 115.59(6) . . 2_656 yes
Nb(1) O(2) C(8) 101.5(1) . . . yes
Nb(1) O(2) C(8) 143.0(1) 2_656 . . yes
Nb(1) O(3) C(15) 155.9(2) . . . yes
C(31) O(4) C(33) 121.1(4) . . . yes
O(1) C(1) C(2) 118.9(2) . . . yes
O(1) C(1) C(6) 118.8(2) . . . yes
C(2) C(1) C(6) 122.4(2) . . . yes
C(1) C(2) C(3) 117.2(2) . . . yes
C(1) C(2) C(21) 120.4(2) . . . yes
C(3) C(2) C(21) 122.4(2) . . . yes
C(2) C(3) C(4) 122.5(2) . . . yes
C(3) C(4) C(5) 118.3(2) . . . yes
C(3) C(4) C(22) 120.5(3) . . . yes
C(5) C(4) C(22) 121.2(3) . . . yes
C(4) C(5) C(6) 121.6(2) . . . yes
C(1) C(6) C(5) 118.1(2) . . . yes
C(1) C(6) C(7) 119.9(2) . . . yes
C(5) C(6) C(7) 122.0(2) . . . yes
C(6) C(7) C(9) 114.6(2) . . . yes
O(2) C(8) C(9) 120.0(2) . . . yes
O(2) C(8) C(13) 118.8(2) . . . yes
C(9) C(8) C(13) 121.1(2) . . . yes
C(7) C(9) C(8) 122.2(2) . . . yes
C(7) C(9) C(10) 119.6(2) . . . yes
C(8) C(9) C(10) 118.2(2) . . . yes
C(9) C(10) C(11) 122.6(2) . . . yes
C(10) C(11) C(12) 117.2(2) . . . yes
C(10) C(11) C(23) 123.2(2) . . . yes
C(12) C(11) C(23) 119.6(2) . . . yes
C(11) C(12) C(13) 122.8(2) . . . yes
C(8) C(13) C(12) 117.9(2) . . . yes
C(8) C(13) C(14) 121.7(2) . . . yes
C(12) C(13) C(14) 120.4(2) . . . yes
C(13) C(14) C(16) 114.2(2) . . . yes
O(3) C(15) C(16) 118.4(2) . . . yes
O(3) C(15) C(20) 119.3(2) . . . yes
C(16) C(15) C(20) 122.3(2) . . . yes
C(14) C(16) C(15) 119.6(2) . . . yes
C(14) C(16) C(17) 122.1(2) . . . yes
C(15) C(16) C(17) 118.3(2) . . . yes
C(16) C(17) C(18) 121.4(2) . . . yes
C(17) C(18) C(19) 118.6(2) . . . yes
C(17) C(18) C(27) 120.5(3) . . . yes
C(19) C(18) C(27) 120.8(3) . . . yes
C(18) C(19) C(20) 122.5(3) . . . yes
C(15) C(20) C(19) 116.9(2) . . . yes
C(15) C(20) C(28) 121.0(2) . . . yes
C(19) C(20) C(28) 122.0(3) . . . yes
C(11) C(23) C(24) 111.9(2) . . . yes
C(11) C(23) C(25) 110.4(2) . . . yes
C(11) C(23) C(26) 108.5(2) . . . yes
C(24) C(23) C(25) 107.8(2) . . . yes
C(24) C(23) C(26) 109.2(3) . . . yes
C(25) C(23) C(26) 109.1(2) . . . yes
O(4) C(31) C(32) 115.3(4) . . . yes
O(4) C(33) C(34) 118.5(5) . . . yes

loop_
_geom_bond_atom_site_label_1
_geom_bond_atom_site_label_2
_geom_bond_distance
_geom_bond_site_symmetry_1
_geom_bond_site_symmetry_2
_geom_bond_publ_flag
Nb(1) O(1) 1.899(2) . . yes
Nb(1) O(2) 2.061(2) . . yes
Nb(1) O(2) 2.320(2) . 2_656 yes
Nb(1) O(3) 1.886(2) . . yes
Nb(1) C(29) 2.156(3) . . yes
Nb(1) C(30) 2.189(3) . . yes
O(1) C(1) 1.358(3) . . yes
O(2) C(8) 1.387(3) . . yes
O(3) C(15) 1.364(3) . . yes
O(4) C(31) 1.379(6) . . yes
O(4) C(33) 1.349(7) . . yes
C(1) C(2) 1.396(3) . . yes
C(1) C(6) 1.388(3) . . yes
C(2) C(3) 1.392(4) . . yes
C(2) C(21) 1.501(4) . . yes
C(3) C(4) 1.387(4) . . yes
C(4) C(5) 1.387(4) . . yes
C(4) C(22) 1.509(4) . . yes
C(5) C(6) 1.396(4) . . yes
C(6) C(7) 1.511(4) . . yes
C(7) C(9) 1.522(3) . . yes
C(8) C(9) 1.396(3) . . yes
C(8) C(13) 1.413(3) . . yes
C(9) C(10) 1.398(3) . . yes
C(10) C(11) 1.392(3) . . yes
C(11) C(12) 1.400(4) . . yes
C(11) C(23) 1.536(3) . . yes
C(12) C(13) 1.388(3) . . yes
C(13) C(14) 1.512(3) . . yes
C(14) C(16) 1.514(3) . . yes
C(15) C(16) 1.391(3) . . yes
C(15) C(20) 1.404(4) . . yes
C(16) C(17) 1.393(3) . . yes
C(17) C(18) 1.394(4) . . yes
C(18) C(19) 1.380(4) . . yes
C(18) C(27) 1.510(4) . . yes
C(19) C(20) 1.398(4) . . yes
C(20) C(28) 1.498(4) . . yes
C(23) C(24) 1.525(4) . . yes
C(23) C(25) 1.535(4) . . yes
C(23) C(26) 1.528(4) . . yes
C(31) C(32) 1.426(8) . . yes
C(33) C(34) 1.394(10) . . yes

loop_
_geom_torsion_atom_site_label_1
_geom_torsion_atom_site_label_2
_geom_torsion_atom_site_label_3
_geom_torsion_atom_site_label_4
_geom_torsion
_geom_torsion_site_symmetry_1
_geom_torsion_site_symmetry_2
_geom_torsion_site_symmetry_3
_geom_torsion_site_symmetry_4
_geom_torsion_publ_flag
Nb(1) O(1) C(1) C(2) -106.3(3) . . . . yes
Nb(1) O(1) C(1) C(6) 73.6(4) . . . . yes
Nb(1) O(2) Nb(1) O(1) -87.67(8) . . 2_656 2_656 yes
Nb(1) O(2) Nb(1) O(2) 0.0000(2) . . 2_656 2_656 yes
Nb(1) O(2) Nb(1) O(3) 87.10(8) . . 2_656 2_656 yes
Nb(1) O(2) Nb(1) C(29) 178.98(10) . . 2_656 2_656 yes
Nb(1) O(2) Nb(1) C(30) -140(1) . . 2_656 2_656 yes
Nb(1) O(2) C(8) C(9) -88.1(2) . . . . yes
Nb(1) O(2) C(8) C(13) 88.5(2) . . . . yes
Nb(1) O(2) Nb(1) O(1) 94.02(8) . 2_656 2_656 2_656 yes
Nb(1) O(2) Nb(1) O(2) 0.0000(1) . 2_656 2_656 . yes
Nb(1) O(2) Nb(1) O(3) -97.56(8) . 2_656 2_656 2_656 yes
Nb(1) O(2) Nb(1) C(29) -1.6(1) . 2_656 2_656 2_656 yes
Nb(1) O(2) Nb(1) C(30) 177.70(9) . 2_656 2_656 2_656 yes
Nb(1) O(2) C(8) C(9) -91.4(3) . 2_656 2_656 2_656 yes
Nb(1) O(2) C(8) C(13) 92.0(3) . 2_656 2_656 2_656 yes
Nb(1) O(3) C(15) C(16) -71.2(5) . . . . yes
Nb(1) O(3) C(15) C(20) 110.2(4) . . . . yes
O(1) Nb(1) O(2) C(8) 85.7(1) . . . . yes
O(1) Nb(1) O(2) C(8) -92.8(2) . . 2_656 2_656 yes
O(1) Nb(1) O(3) C(15) -5.4(6) . . . . yes
O(1) C(1) C(2) C(3) 179.4(2) . . . . yes
O(1) C(1) C(2) C(21) -0.9(3) . . . . yes
O(1) C(1) C(6) C(5) -178.7(2) . . . . yes
O(1) C(1) C(6) C(7) 2.5(3) . . . . yes
O(2) Nb(1) O(1) C(1) -89.3(3) . . . . yes
O(2) Nb(1) O(2) Nb(1) 0.0 . . 2_656 2_656 yes
O(2) Nb(1) O(2) C(8) 179.5(3) . . 2_656 2_656 yes
O(2) Nb(1) O(3) C(15) 83.4(4) . . . . yes
O(2) Nb(1) O(1) C(1) 153.6(3) . 2_656 2_656 2_656 yes
O(2) Nb(1) O(2) Nb(1) 0.0000(1) . 2_656 2_656 . yes
O(2) Nb(1) O(2) C(8) -179.7(2) . 2_656 2_656 2_656 yes
O(2) Nb(1) O(3) C(15) -147.7(4) . 2_656 2_656 2_656 yes
O(2) C(8) C(9) C(7) -9.6(3) . . . . yes
O(2) C(8) C(9) C(10) 171.8(2) . . . . yes
O(2) C(8) C(13) C(12) -171.7(2) . . . . yes
O(2) C(8) C(13) C(14) 10.0(3) . . . . yes
O(3) Nb(1) O(1) C(1) -0.4(6) . . . . yes
O(3) Nb(1) O(2) C(8) -82.8(1) . . . . yes
O(3) Nb(1) O(2) C(8) 92.4(2) . . 2_656 2_656 yes
O(3) C(15) C(16) C(14) -0.2(3) . . . . yes
O(3) C(15) C(16) C(17) -178.8(2) . . . . yes
O(3) C(15) C(20) C(19) 177.8(2) . . . . yes
O(3) C(15) C(20) C(28) -2.2(4) . . . . yes
C(1) O(1) Nb(1) C(29) 129.8(3) . . . . yes
C(1) O(1) Nb(1) C(30) 28.9(3) . . . . yes
C(1) C(2) C(3) C(4) -0.9(4) . . . . yes
C(1) C(6) C(5) C(4) -0.5(4) . . . . yes
C(1) C(6) C(7) C(9) -72.5(3) . . . . yes
C(2) C(1) C(6) C(5) 1.2(3) . . . . yes
C(2) C(1) C(6) C(7) -177.6(2) . . . . yes
C(2) C(3) C(4) C(5) 1.5(4) . . . . yes
C(2) C(3) C(4) C(22) -179.0(3) . . . . yes
C(3) C(2) C(1) C(6) -0.5(3) . . . . yes
C(3) C(4) C(5) C(6) -0.8(4) . . . . yes
C(4) C(3) C(2) C(21) 179.5(2) . . . . yes
C(4) C(5) C(6) C(7) 178.2(2) . . . . yes
C(5) C(6) C(7) C(9) 108.8(2) . . . . yes
C(6) C(1) C(2) C(21) 179.2(2) . . . . yes
C(6) C(5) C(4) C(22) 179.7(2) . . . . yes
C(6) C(7) C(9) C(8) 109.9(2) . . . . yes
C(6) C(7) C(9) C(10) -71.6(3) . . . . yes
C(7) C(9) C(8) C(13) 173.8(2) . . . . yes
C(7) C(9) C(10) C(11) -177.4(2) . . . . yes
C(8) O(2) Nb(1) C(29) -178.7(1) . . . . yes
C(8) O(2) Nb(1) C(30) 2.0(2) . . . . yes
C(8) O(2) Nb(1) C(29) -0.5(2) . . 2_656 2_656 yes
C(8) O(2) Nb(1) C(30) 40(1) . . 2_656 2_656 yes
C(8) C(9) C(10) C(11) 1.2(3) . . . . yes
C(8) C(13) C(12) C(11) -1.4(3) . . . . yes
C(8) C(13) C(14) C(16) -112.3(2) . . . . yes
C(9) C(8) C(13) C(12) 4.8(3) . . . . yes
C(9) C(8) C(13) C(14) -173.4(2) . . . . yes
C(9) C(10) C(11) C(12) 2.1(4) . . . . yes
C(9) C(10) C(11) C(23) -177.0(2) . . . . yes
C(10) C(9) C(8) C(13) -4.7(3) . . . . yes
C(10) C(11) C(12) C(13) -1.9(4) . . . . yes
C(10) C(11) C(23) C(24) -8.7(4) . . . . yes
C(10) C(11) C(23) C(25) -128.8(3) . . . . yes
C(10) C(11) C(23) C(26) 111.8(3) . . . . yes
C(11) C(12) C(13) C(14) 176.8(2) . . . . yes
C(12) C(11) C(23) C(24) 172.3(2) . . . . yes
C(12) C(11) C(23) C(25) 52.2(3) . . . . yes
C(12) C(11) C(23) C(26) -67.2(3) . . . . yes
C(12) C(13) C(14) C(16) 69.5(3) . . . . yes
C(13) C(12) C(11) C(23) 177.2(2) . . . . yes
C(13) C(14) C(16) C(15) 69.9(3) . . . . yes
C(13) C(14) C(16) C(17) -111.5(3) . . . . yes
C(14) C(16) C(15) C(20) 178.3(2) . . . . yes
C(14) C(16) C(17) C(18) -176.9(2) . . . . yes
C(15) O(3) Nb(1) C(29) -135.6(4) . . . . yes
C(15) O(3) Nb(1) C(30) -34.7(4) . . . . yes
C(15) C(16) C(17) C(18) 1.6(4) . . . . yes
C(15) C(20) C(19) C(18) 0.4(4) . . . . yes
C(16) C(15) C(20) C(19) -0.7(4) . . . . yes
C(16) C(15) C(20) C(28) 179.3(3) . . . . yes
C(16) C(17) C(18) C(19) -1.9(4) . . . . yes
C(16) C(17) C(18) C(27) 177.0(3) . . . . yes
C(17) C(16) C(15) C(20) -0.3(4) . . . . yes
C(17) C(18) C(19) C(20) 0.9(4) . . . . yes
C(18) C(19) C(20) C(28) -179.6(3) . . . . yes
C(20) C(19) C(18) C(27) -178.0(3) . . . . yes
C(31) O(4) C(33) C(34) 178.5(5) . . . . yes
C(32) C(31) O(4) C(33) 173.4(5) . . . . yes
C(32) C(31) O(4) C(33) 173.4(5) . . . . yes
